data_7005560
loop_
_publ_author_name
'Meyer, Nils'
'Roesky, Peter W.'

_publ_section_title
;
 Chiral bridged aminotroponiminate complexes of the lanthanides.
;
_journal_issue 25
_journal_name_full 'Dalton transactions (Cambridge, England : 2003)'
_journal_page_first 2652
_journal_page_last 2657
_journal_paper_doi 10.1039/b703020g
_journal_year 2007
_chemical_absolute_configuration rmad
_chemical_formula_sum 'C50 H68 Cl2 Li N4 O4 Yb'
_chemical_formula_weight 1039.96
_chemical_name_systematic
;
?
;
_space_group_IT_number 18
_symmetry_cell_setting orthorhombic
_symmetry_Int_Tables_number 18
_symmetry_space_group_name_Hall 'P 2 2ab'
_symmetry_space_group_name_H-M 'P 21 21 2'
_atom_sites_solution_hydrogens geom
_atom_sites_solution_primary direct
_atom_sites_solution_secondary difmap
_audit_creation_method SHELXL-97
_cell_angle_alpha 90.00
_cell_angle_beta 90.00
_cell_angle_gamma 90.00
_cell_formula_units_Z 4
_cell_length_a 21.976(4)
_cell_length_b 22.716(5)
_cell_length_c 9.944(2)
_cell_measurement_temperature 200(2)
_cell_volume 4964.1(17)
_computing_cell_refinement 'STOE X-AREA, PLATON (A.L.Spek, 2005)'
_computing_data_reduction 'STOE X-RED, PLATON (A.L.Spek, 2005)'
_computing_molecular_graphics 'Diamond 2.1e'
_computing_publication_material 'X-STEP32, Microsoft Word'
_computing_structure_refinement 'SHELXL-97 (Sheldrick, 1997)'
_computing_structure_solution 'SHELXS-97 (Sheldrick, 1997)'
_diffrn_ambient_temperature 200(2)
_diffrn_measured_fraction_theta_full 0.994
_diffrn_measured_fraction_theta_max 0.994
_diffrn_measurement_device_type 'STOE IPDS 2T'
_diffrn_measurement_method 'area detector'
_diffrn_radiation_monochromator graphite
_diffrn_radiation_source 'fine-focus sealed tube'
_diffrn_radiation_type MoK\a
_diffrn_radiation_wavelength 0.71073
_diffrn_reflns_av_R_equivalents 0.0304
_diffrn_reflns_av_sigmaI/netI 0.0258
_diffrn_reflns_limit_h_max 26
_diffrn_reflns_limit_h_min -26
_diffrn_reflns_limit_k_max 27
_diffrn_reflns_limit_k_min -27
_diffrn_reflns_limit_l_max 11
_diffrn_reflns_limit_l_min -10
_diffrn_reflns_number 31215
_diffrn_reflns_theta_full 25.03
_diffrn_reflns_theta_max 25.03
_diffrn_reflns_theta_min 2.72
_exptl_absorpt_coefficient_mu 2.037
_exptl_absorpt_correction_T_max 0.7816
_exptl_absorpt_correction_T_min 0.5907
_exptl_absorpt_correction_type integration
_exptl_absorpt_process_details 'STOE X-RED & X-SHAPE'
_exptl_crystal_colour yellow
_exptl_crystal_density_diffrn 1.392
_exptl_crystal_density_method 'not measured'
_exptl_crystal_description rod
_exptl_crystal_F_000 2140
_exptl_crystal_size_max 0.700
_exptl_crystal_size_mid 0.467
_exptl_crystal_size_min 0.300
_refine_diff_density_max 0.885
_refine_diff_density_min -0.885
_refine_diff_density_rms 0.081
_refine_ls_abs_structure_details 'Flack H D (1983), Acta Cryst. A39, 876-881'
_refine_ls_abs_structure_Flack -0.005(10)
_refine_ls_extinction_method none
_refine_ls_goodness_of_fit_ref 1.020
_refine_ls_hydrogen_treatment constr
_refine_ls_matrix_type full
_refine_ls_number_parameters 453
_refine_ls_number_reflns 8744
_refine_ls_number_restraints 0
_refine_ls_restrained_S_all 1.020
_refine_ls_R_factor_all 0.0418
_refine_ls_R_factor_gt 0.0355
_refine_ls_shift/su_max 0.200
_refine_ls_shift/su_mean 0.008
_refine_ls_structure_factor_coef Fsqd
_refine_ls_weighting_details 'calc w=1/[\s^2^(Fo^2^)+(0.0465P)^2^+8.1078P] where P=(Fo^2^+2Fc^2^)/3'
_refine_ls_weighting_scheme calc
_refine_ls_wR_factor_gt 0.0856
_refine_ls_wR_factor_ref 0.0882
_reflns_number_gt 7829
_reflns_number_total 8744
_reflns_threshold_expression >2sigma(I)
_cod_data_source_file b703020g.txt
_cod_data_source_block 6
_cod_original_cell_volume 4964.0(17)
_cod_database_code 7005560

loop_
_symmetry_equiv_pos_as_xyz
'x, y, z'
'-x, -y, z'
'x+1/2, -y+1/2, -z'
'-x+1/2, y+1/2, -z'

loop_
_atom_site_label
_atom_site_type_symbol
_atom_site_fract_x
_atom_site_fract_y
_atom_site_fract_z
_atom_site_U_iso_or_equiv
_atom_site_adp_type
_atom_site_occupancy
_atom_site_symmetry_multiplicity
_atom_site_calc_flag
_atom_site_refinement_flags
_atom_site_disorder_assembly
_atom_site_disorder_group
Li1 Li -0.2036(6) 0.2414(4) -0.3363(14) 0.062(3) Uani 1 1 d . . .
Yb1 Yb 0.0000 0.0000 0.62412(2) 0.02677(7) Uani 1 2 d S . .
Yb2 Yb -0.5000 0.0000 0.34928(2) 0.03980(9) Uani 1 2 d S . .
Cl1 Cl -0.03026(8) 0.10013(6) 0.72660(15) 0.0462(3) Uani 1 1 d . . .
Cl2 Cl -0.41003(10) -0.06275(7) 0.4304(2) 0.0723(6) Uani 1 1 d . A .
N1 N 0.1052(2) 0.02596(19) 0.6654(4) 0.0308(9) Uani 1 1 d . . .
N2 N 0.05968(16) -0.0046(2) 0.4355(3) 0.0276(8) Uani 1 1 d . . .
N3 N -0.4628(2) 0.04713(18) 0.1630(4) 0.0334(10) Uani 1 1 d . A .
N4 N -0.4429(3) 0.0850(2) 0.4045(6) 0.0565(15) Uani 1 1 d . A .
C1 C 0.1455(2) 0.0170(2) 0.5685(5) 0.0319(12) Uani 1 1 d . . .
C2 C 0.2086(3) 0.0330(3) 0.5802(6) 0.0434(13) Uani 1 1 d . . .
H2 H 0.2169 0.0580 0.6545 0.052 Uiso 1 1 calc R . .
C3 C 0.2590(3) 0.0194(3) 0.5061(6) 0.0468(17) Uani 1 1 d . . .
H3 H 0.2957 0.0364 0.5383 0.056 Uiso 1 1 calc R . .
C4 C 0.2657(3) -0.0147(3) 0.3924(6) 0.0480(17) Uani 1 1 d . . .
H4 H 0.3059 -0.0229 0.3631 0.058 Uiso 1 1 calc R . .
C5 C 0.2189(3) -0.0376(3) 0.3187(6) 0.0453(14) Uani 1 1 d . . .
H5 H 0.2307 -0.0602 0.2428 0.054 Uiso 1 1 calc R . .
C6 C 0.1558(3) -0.0326(2) 0.3387(5) 0.0361(12) Uani 1 1 d . . .
H6 H 0.1323 -0.0497 0.2687 0.043 Uiso 1 1 calc R . .
C7 C 0.1202(2) -0.0071(3) 0.4419(4) 0.0288(11) Uani 1 1 d . . .
C8 C 0.0305(2) -0.01668(18) 0.3053(5) 0.0266(11) Uani 1 1 d . . .
H8 H 0.0567 0.0010 0.2336 0.032 Uiso 1 1 calc R . .
C9 C 0.1278(3) 0.0482(3) 0.7960(5) 0.0420(13) Uani 1 1 d . . .
H9 H 0.1702 0.0334 0.8091 0.050 Uiso 1 1 calc R . .
C10 C 0.1298(3) 0.1161(3) 0.7950(7) 0.0576(18) Uani 1 1 d . . .
H10A H 0.1525 0.1296 0.7160 0.086 Uiso 1 1 calc R . .
H10B H 0.1499 0.1301 0.8769 0.086 Uiso 1 1 calc R . .
H10C H 0.0882 0.1316 0.7915 0.086 Uiso 1 1 calc R . .
C11 C 0.0888(3) 0.0245(3) 0.9091(6) 0.0556(17) Uani 1 1 d . . .
H11A H 0.0468 0.0381 0.8976 0.083 Uiso 1 1 calc R . .
H11B H 0.1047 0.0386 0.9954 0.083 Uiso 1 1 calc R . .
H11C H 0.0897 -0.0187 0.9075 0.083 Uiso 1 1 calc R . .
C12 C 0.0214(2) -0.0820(2) 0.2704(5) 0.0305(11) Uani 1 1 d . . .
C13 C 0.0165(3) -0.0974(3) 0.1384(5) 0.0381(14) Uani 1 1 d . . .
H13 H 0.0212 -0.0681 0.0711 0.046 Uiso 1 1 calc R . .
C14 C 0.0048(4) -0.1553(2) 0.1002(6) 0.0537(15) Uani 1 1 d . . .
H14 H 0.0003 -0.1649 0.0077 0.064 Uiso 1 1 calc R . .
C15 C -0.0003(5) -0.1981(2) 0.1955(6) 0.0616(16) Uani 1 1 d . . .
H15 H -0.0093 -0.2375 0.1708 0.074 Uiso 1 1 calc R . .
C16 C 0.0081(5) -0.1829(2) 0.3302(6) 0.064(2) Uani 1 1 d . . .
H16 H 0.0070 -0.2127 0.3971 0.077 Uiso 1 1 calc R . .
C17 C 0.0179(3) -0.1258(2) 0.3674(6) 0.052(2) Uani 1 1 d . . .
H17 H 0.0224 -0.1160 0.4597 0.062 Uiso 1 1 calc R . .
C18 C -0.4192(4) 0.1190(3) 0.3098(8) 0.0590(19) Uani 1 1 d . . .
C19 C -0.3888(5) 0.1715(4) 0.3437(11) 0.091(3) Uiso 1 1 d . A .
H19 H -0.3879 0.1810 0.4368 0.110 Uiso 1 1 calc R . .
C20 C -0.3584(7) 0.2135(6) 0.2543(16) 0.119(5) Uiso 1 1 d . . .
H20 H -0.3367 0.2435 0.3003 0.142 Uiso 1 1 calc R A .
C21 C -0.3554(5) 0.2176(5) 0.1210(12) 0.101(3) Uiso 1 1 d . A .
H21 H -0.3385 0.2526 0.0845 0.121 Uiso 1 1 calc R . .
C22 C -0.3744(4) 0.1764(4) 0.0341(10) 0.079(2) Uiso 1 1 d . . .
H22 H -0.3656 0.1848 -0.0574 0.095 Uiso 1 1 calc R A .
C23 C -0.4047(4) 0.1237(3) 0.0547(8) 0.0607(18) Uiso 1 1 d . A .
H23 H -0.4099 0.1011 -0.0249 0.073 Uiso 1 1 calc R . .
C24 C -0.4292(3) 0.0970(2) 0.1697(6) 0.0402(13) Uani 1 1 d . A .
C25 C -0.4708(3) 0.0183(2) 0.0321(5) 0.0313(12) Uani 1 1 d . . .
H25 H -0.4766 0.0503 -0.0358 0.038 Uiso 1 1 calc R A .
C26A C -0.4522(6) 0.0911(5) 0.5619(12) 0.041(3) Uiso 0.50 1 d P A 1
H26A H -0.4913 0.0688 0.5552 0.049 Uiso 0.50 1 calc PR A 1
C27A C -0.4339(6) 0.0573(6) 0.6279(13) 0.048(3) Uiso 0.50 1 d P A 1
H27A H -0.4166 0.0758 0.7083 0.071 Uiso 0.50 1 calc PR A 1
H27B H -0.4020 0.0354 0.5805 0.071 Uiso 0.50 1 calc PR A 1
H27C H -0.4665 0.0302 0.6542 0.071 Uiso 0.50 1 calc PR A 1
C28A C -0.4867(6) 0.1452(5) 0.6048(12) 0.043(3) Uiso 0.50 1 d P A 1
H28A H -0.5277 0.1443 0.5661 0.064 Uiso 0.50 1 calc PR A 1
H28B H -0.4652 0.1804 0.5730 0.064 Uiso 0.50 1 calc PR A 1
H28C H -0.4895 0.1462 0.7031 0.064 Uiso 0.50 1 calc PR A 1
C26B C -0.4227(7) 0.1074(6) 0.5319(13) 0.046(3) Uiso 0.50 1 d P A 2
H26B H -0.3898 0.1322 0.4917 0.055 Uiso 0.50 1 calc PR A 2
C27B C -0.3880(7) 0.0853(6) 0.6219(15) 0.059(4) Uiso 0.50 1 d P A 2
H27D H -0.3853 0.0426 0.6090 0.088 Uiso 0.50 1 calc PR A 2
H27E H -0.4049 0.0936 0.7111 0.088 Uiso 0.50 1 calc PR A 2
H27F H -0.3474 0.1027 0.6147 0.088 Uiso 0.50 1 calc PR A 2
C28B C -0.4619(8) 0.1592(7) 0.5698(17) 0.060(4) Uiso 0.50 1 d P A 2
H28D H -0.4513 0.1723 0.6608 0.090 Uiso 0.50 1 calc PR A 2
H28E H -0.5048 0.1475 0.5674 0.090 Uiso 0.50 1 calc PR A 2
H28F H -0.4550 0.1914 0.5061 0.090 Uiso 0.50 1 calc PR A 2
C29 C -0.4145(3) -0.0162(2) -0.0103(5) 0.0359(13) Uani 1 1 d . A .
C30 C -0.3633(3) -0.0207(2) 0.0680(6) 0.0377(13) Uani 1 1 d . . .
H30 H -0.3629 -0.0030 0.1545 0.045 Uiso 1 1 calc R A .
C31 C -0.3113(3) -0.0510(3) 0.0231(7) 0.0464(15) Uani 1 1 d . A .
H31 H -0.2763 -0.0538 0.0788 0.056 Uiso 1 1 calc R . .
C32 C -0.3116(3) -0.0766(2) -0.1029(7) 0.0491(15) Uani 1 1 d . . .
H32 H -0.2768 -0.0973 -0.1344 0.059 Uiso 1 1 calc R A .
C33 C -0.3628(3) -0.0721(3) -0.1827(7) 0.0539(17) Uani 1 1 d . A .
H33 H -0.3634 -0.0900 -0.2689 0.065 Uiso 1 1 calc R . .
C34 C -0.4121(3) -0.0419(3) -0.1382(6) 0.0441(14) Uani 1 1 d . . .
H34 H -0.4464 -0.0380 -0.1959 0.053 Uiso 1 1 calc R A .
C35 C -0.1297(5) 0.3234(4) -0.1606(10) 0.091(3) Uiso 1 1 d . . .
H35A H -0.1614 0.3171 -0.0914 0.109 Uiso 1 1 calc R . .
H35B H -0.1351 0.3632 -0.1994 0.109 Uiso 1 1 calc R . .
C36 C -0.0690(7) 0.3174(6) -0.1019(15) 0.131(4) Uiso 1 1 d . . .
H36A H -0.0472 0.3555 -0.1052 0.157 Uiso 1 1 calc R . .
H36B H -0.0720 0.3048 -0.0068 0.157 Uiso 1 1 calc R . .
C37 C -0.0367(6) 0.2734(5) -0.1802(13) 0.119(4) Uiso 1 1 d . . .
H37A H -0.0313 0.2368 -0.1275 0.142 Uiso 1 1 calc R . .
H37B H 0.0039 0.2882 -0.2074 0.142 Uiso 1 1 calc R . .
C38 C -0.0749(4) 0.2627(4) -0.2983(9) 0.081(2) Uiso 1 1 d . . .
H38A H -0.0602 0.2862 -0.3757 0.097 Uiso 1 1 calc R . .
H38B H -0.0737 0.2205 -0.3233 0.097 Uiso 1 1 calc R . .
C39 C -0.2267(6) 0.1124(6) -0.2920(14) 0.131(4) Uiso 1 1 d . . .
H39A H -0.1897 0.0898 -0.3153 0.157 Uiso 1 1 calc R . .
H39B H -0.2535 0.1141 -0.3720 0.157 Uiso 1 1 calc R . .
C40 C -0.2609(5) 0.0830(5) -0.1702(11) 0.099(3) Uiso 1 1 d . . .
H40A H -0.3028 0.0982 -0.1592 0.119 Uiso 1 1 calc R . .
H40B H -0.2616 0.0395 -0.1768 0.119 Uiso 1 1 calc R . .
C41 C -0.2197(5) 0.1039(5) -0.0639(11) 0.101(3) Uiso 1 1 d . . .
H41A H -0.1909 0.0724 -0.0378 0.121 Uiso 1 1 calc R . .
H41B H -0.2432 0.1158 0.0166 0.121 Uiso 1 1 calc R . .
C42 C -0.1851(7) 0.1569(6) -0.1217(13) 0.122(4) Uiso 1 1 d . . .
H42A H -0.1895 0.1916 -0.0623 0.146 Uiso 1 1 calc R . .
H42B H -0.1413 0.1476 -0.1314 0.146 Uiso 1 1 calc R . .
C43 C -0.1797(6) 0.2878(5) -0.6088(13) 0.112(4) Uiso 1 1 d . . .
H43A H -0.2155 0.3140 -0.6176 0.134 Uiso 1 1 calc R . .
H43B H -0.1460 0.3105 -0.5682 0.134 Uiso 1 1 calc R . .
C44 C -0.1626(8) 0.2667(7) -0.7338(17) 0.159(6) Uiso 1 1 d . . .
H44A H -0.1184 0.2731 -0.7463 0.191 Uiso 1 1 calc R . .
H44B H -0.1843 0.2892 -0.8043 0.191 Uiso 1 1 calc R . .
C45 C -0.1762(5) 0.2039(5) -0.7496(11) 0.098(3) Uiso 1 1 d . . .
H45A H -0.1411 0.1822 -0.7878 0.118 Uiso 1 1 calc R . .
H45B H -0.2124 0.1975 -0.8070 0.118 Uiso 1 1 calc R . .
C46 C -0.1887(4) 0.1853(4) -0.5998(9) 0.078(2) Uiso 1 1 d . . .
H46A H -0.2266 0.1619 -0.5936 0.093 Uiso 1 1 calc R . .
H46B H -0.1546 0.1613 -0.5646 0.093 Uiso 1 1 calc R . .
C47 C -0.3470(10) 0.3349(9) -0.403(2) 0.200(8) Uiso 1 1 d . . .
H47A H -0.3205 0.3487 -0.4770 0.240 Uiso 1 1 calc R . .
H47B H -0.3902 0.3361 -0.4316 0.240 Uiso 1 1 calc R . .
C48 C -0.3364(6) 0.3685(5) -0.2741(12) 0.109(3) Uiso 1 1 d . . .
H48A H -0.3188 0.4076 -0.2937 0.130 Uiso 1 1 calc R . .
H48B H -0.3752 0.3741 -0.2252 0.130 Uiso 1 1 calc R . .
C49 C -0.2969(10) 0.3360(9) -0.199(2) 0.207(8) Uiso 1 1 d . . .
H49A H -0.3175 0.3186 -0.1194 0.248 Uiso 1 1 calc R . .
H49B H -0.2620 0.3600 -0.1681 0.248 Uiso 1 1 calc R . .
C50 C -0.3281(10) 0.2735(9) -0.350(2) 0.206(9) Uiso 1 1 d . . .
H50A H -0.3563 0.2589 -0.2801 0.247 Uiso 1 1 calc R . .
H50B H -0.3252 0.2442 -0.4237 0.247 Uiso 1 1 calc R . .
O1 O -0.1338(2) 0.2792(2) -0.2641(7) 0.0674(17) Uani 1 1 d . . .
O2 O -0.2118(3) 0.16803(19) -0.2497(5) 0.0656(14) Uani 1 1 d . . .
O3 O -0.1944(4) 0.2384(2) -0.5259(6) 0.090(2) Uani 1 1 d . . .
O4 O -0.2762(4) 0.2865(3) -0.3022(8) 0.103(2) Uiso 1 1 d . . .

loop_
_atom_site_aniso_label
_atom_site_aniso_U_11
_atom_site_aniso_U_22
_atom_site_aniso_U_33
_atom_site_aniso_U_23
_atom_site_aniso_U_13
_atom_site_aniso_U_12
Li1 0.072(8) 0.032(6) 0.083(8) -0.001(5) -0.001(6) 0.011(5)
Yb1 0.02667(13) 0.03122(14) 0.02241(12) 0.000 0.000 -0.0005(2)
Yb2 0.0621(2) 0.03078(15) 0.02649(14) 0.000 0.000 0.0073(2)
Cl1 0.0566(9) 0.0399(7) 0.0422(7) -0.0116(6) 0.0006(7) 0.0082(7)
Cl2 0.0711(13) 0.0462(9) 0.0996(15) 0.0189(9) -0.0522(12) -0.0096(9)
N1 0.026(2) 0.040(2) 0.026(2) -0.0058(17) -0.0031(17) -0.0032(18)
N2 0.0284(19) 0.032(2) 0.0225(16) -0.001(2) -0.0016(13) -0.003(2)
N3 0.034(3) 0.027(2) 0.039(2) -0.0031(18) -0.0023(19) 0.0038(19)
N4 0.083(4) 0.038(3) 0.049(3) -0.014(2) -0.025(3) 0.025(3)
C1 0.028(3) 0.034(3) 0.034(3) 0.0003(18) 0.000(2) -0.0020(18)
C2 0.044(3) 0.056(3) 0.030(3) -0.004(3) -0.001(3) -0.008(3)
C3 0.024(3) 0.071(5) 0.046(3) 0.001(3) 0.000(3) -0.010(2)
C4 0.028(3) 0.069(5) 0.046(3) 0.000(3) 0.008(2) 0.000(3)
C5 0.041(4) 0.051(4) 0.044(3) -0.010(3) 0.008(3) -0.004(3)
C6 0.032(3) 0.042(3) 0.035(3) -0.005(2) 0.002(2) 0.002(2)
C7 0.029(2) 0.028(3) 0.029(2) 0.001(2) 0.0023(17) 0.002(2)
C8 0.030(3) 0.029(3) 0.020(2) -0.0022(16) 0.0000(19) -0.0015(18)
C9 0.040(3) 0.055(3) 0.030(3) -0.006(2) -0.004(2) -0.004(3)
C10 0.062(5) 0.056(4) 0.054(4) -0.025(3) -0.002(3) -0.018(3)
C11 0.052(4) 0.087(5) 0.028(3) -0.007(3) 0.003(3) -0.010(3)
C12 0.031(3) 0.030(2) 0.031(2) -0.003(2) -0.0006(19) 0.0000(19)
C13 0.044(4) 0.041(3) 0.030(3) -0.003(2) -0.001(2) 0.004(2)
C14 0.068(4) 0.049(3) 0.044(3) -0.016(2) -0.013(5) 0.004(4)
C15 0.089(5) 0.034(3) 0.062(3) -0.012(2) -0.003(7) -0.014(5)
C16 0.107(7) 0.031(3) 0.055(3) 0.005(2) -0.001(5) -0.008(4)
C17 0.087(6) 0.036(3) 0.032(3) 0.002(2) -0.001(3) -0.011(3)
C18 0.073(5) 0.032(3) 0.073(5) -0.010(3) -0.025(4) 0.011(3)
C24 0.037(3) 0.028(3) 0.055(3) -0.001(2) 0.000(3) -0.002(2)
C25 0.039(3) 0.031(3) 0.024(2) 0.0022(17) 0.000(2) -0.002(2)
C29 0.041(3) 0.035(3) 0.032(3) 0.0045(18) 0.006(2) -0.001(2)
C30 0.037(3) 0.032(3) 0.044(3) 0.001(2) -0.001(3) 0.002(2)
C31 0.038(4) 0.039(3) 0.062(4) 0.007(3) -0.003(3) -0.001(3)
C32 0.049(4) 0.035(3) 0.063(4) 0.007(3) 0.019(3) 0.008(3)
C33 0.062(5) 0.057(4) 0.042(3) -0.001(3) 0.018(3) 0.001(3)
C34 0.041(3) 0.056(4) 0.036(3) -0.002(2) 0.006(2) 0.006(3)
O1 0.053(3) 0.042(2) 0.107(5) -0.032(3) -0.008(3) 0.001(2)
O2 0.097(4) 0.036(2) 0.064(3) 0.004(2) 0.001(3) -0.004(2)
O3 0.142(6) 0.044(3) 0.085(4) 0.000(3) -0.004(4) -0.010(3)

loop_
_atom_type_symbol
_atom_type_description
_atom_type_scat_dispersion_real
_atom_type_scat_dispersion_imag
_atom_type_scat_source
C C 0.0033 0.0016 'International Tables Vol C Tables 4.2.6.8 and 6.1.1.4'
H H 0.0000 0.0000 'International Tables Vol C Tables 4.2.6.8 and 6.1.1.4'
N N 0.0061 0.0033 'International Tables Vol C Tables 4.2.6.8 and 6.1.1.4'
O O 0.0106 0.0060 'International Tables Vol C Tables 4.2.6.8 and 6.1.1.4'
Cl Cl 0.1484 0.1585 'International Tables Vol C Tables 4.2.6.8 and 6.1.1.4'
Li Li -0.0003 0.0001 'International Tables Vol C Tables 4.2.6.8 and 6.1.1.4'
Yb Yb -0.3850 5.5486 'International Tables Vol C Tables 4.2.6.8 and 6.1.1.4'

loop_
_geom_angle_atom_site_label_1
_geom_angle_atom_site_label_2
_geom_angle_atom_site_label_3
_geom_angle
_geom_angle_site_symmetry_1
_geom_angle_site_symmetry_3
_geom_angle_publ_flag
O2 Li1 O3 115.6(6) . . ?
O2 Li1 O1 107.7(7) . . ?
O3 Li1 O1 107.8(7) . . ?
O2 Li1 O4 108.1(7) . . ?
O3 Li1 O4 106.4(7) . . ?
O1 Li1 O4 111.2(6) . . ?
N2 Yb1 N2 70.08(18) 2 . ?
N2 Yb1 N1 66.63(13) 2 2 ?
N2 Yb1 N1 132.40(14) . 2 ?
N2 Yb1 N1 132.40(14) 2 . ?
N2 Yb1 N1 66.63(13) . . ?
N1 Yb1 N1 160.5(2) 2 . ?
N2 Yb1 Cl1 120.74(13) 2 2 ?
N2 Yb1 Cl1 97.80(13) . 2 ?
N1 Yb1 Cl1 87.96(11) 2 2 ?
N1 Yb1 Cl1 84.35(11) . 2 ?
N2 Yb1 Cl1 97.80(13) 2 . ?
N2 Yb1 Cl1 120.74(13) . . ?
N1 Yb1 Cl1 84.35(11) 2 . ?
N1 Yb1 Cl1 87.96(11) . . ?
Cl1 Yb1 Cl1 133.46(7) 2 . ?
N2 Yb1 C7 20.57(12) 2 2 ?
N2 Yb1 C7 90.64(12) . 2 ?
N1 Yb1 C7 47.28(13) 2 2 ?
N1 Yb1 C7 150.45(14) . 2 ?
Cl1 Yb1 C7 118.69(11) 2 2 ?
Cl1 Yb1 C7 88.07(10) . 2 ?
N2 Yb1 C7 90.64(12) 2 . ?
N2 Yb1 C7 20.57(12) . . ?
N1 Yb1 C7 150.45(14) 2 . ?
N1 Yb1 C7 47.28(13) . . ?
Cl1 Yb1 C7 88.07(10) 2 . ?
Cl1 Yb1 C7 118.69(11) . . ?
C7 Yb1 C7 111.20(16) 2 . ?
N3 Yb2 N3 72.1(2) 2_455 . ?
N3 Yb2 N4 67.49(18) 2_455 2_455 ?
N3 Yb2 N4 139.30(18) . 2_455 ?
N3 Yb2 N4 139.30(18) 2_455 . ?
N3 Yb2 N4 67.49(18) . . ?
N4 Yb2 N4 153.2(3) 2_455 . ?
N3 Yb2 Cl2 105.64(12) 2_455 . ?
N3 Yb2 Cl2 103.81(12) . . ?
N4 Yb2 Cl2 83.24(15) 2_455 . ?
N4 Yb2 Cl2 88.39(14) . . ?
N3 Yb2 Cl2 103.81(12) 2_455 2_455 ?
N3 Yb2 Cl2 105.64(12) . 2_455 ?
N4 Yb2 Cl2 88.39(14) 2_455 2_455 ?
N4 Yb2 Cl2 83.24(15) . 2_455 ?
Cl2 Yb2 Cl2 143.37(11) . 2_455 ?
N3 Yb2 C26A 96.7(3) 2_455 2_455 ?
N3 Yb2 C26A 166.4(2) . 2_455 ?
N4 Yb2 C26A 29.4(3) 2_455 2_455 ?
N4 Yb2 C26A 124.0(3) . 2_455 ?
Cl2 Yb2 C26A 71.3(2) . 2_455 ?
Cl2 Yb2 C26A 84.1(2) 2_455 2_455 ?
N3 Yb2 C26A 166.4(2) 2_455 . ?
N3 Yb2 C26A 96.7(3) . . ?
N4 Yb2 C26A 124.0(3) 2_455 . ?
N4 Yb2 C26A 29.4(3) . . ?
Cl2 Yb2 C26A 84.1(2) . . ?
Cl2 Yb2 C26A 71.3(2) 2_455 . ?
C26A Yb2 C26A 95.4(5) 2_455 . ?
C1 N1 C9 117.9(5) . . ?
C1 N1 Yb1 118.5(3) . . ?
C9 N1 Yb1 123.5(3) . . ?
C7 N2 C8 118.0(4) . . ?
C7 N2 Yb1 122.3(3) . . ?
C8 N2 Yb1 118.7(3) . . ?
C24 N3 C25 118.8(4) . . ?
C24 N3 Yb2 123.1(4) . . ?
C25 N3 Yb2 117.8(3) . . ?
C18 N4 C26B 107.4(8) . . ?
C18 N4 C26A 134.6(7) . . ?
C26B N4 C26A 30.4(6) . . ?
C18 N4 Yb2 121.2(4) . . ?
C26B N4 Yb2 131.1(7) . . ?
C26A N4 Yb2 103.4(6) . . ?
N1 C1 C2 123.1(5) . . ?
N1 C1 C7 115.1(4) . . ?
C2 C1 C7 121.6(5) . . ?
C3 C2 C1 132.9(5) . . ?
C2 C3 C4 131.0(6) . . ?
C5 C4 C3 125.0(5) . . ?
C4 C5 C6 129.5(6) . . ?
C5 C6 C7 132.9(5) . . ?
N2 C7 C6 122.3(5) . . ?
N2 C7 C1 113.5(4) . . ?
C6 C7 C1 124.1(5) . . ?
N2 C7 Yb1 37.2(2) . . ?
C6 C7 Yb1 152.4(4) . . ?
C1 C7 Yb1 79.1(3) . . ?
N2 C8 C12 115.8(4) . . ?
N2 C8 C8 106.7(3) . 2 ?
C12 C8 C8 111.2(5) . 2 ?
N1 C9 C11 110.0(5) . . ?
N1 C9 C10 110.2(5) . . ?
C11 C9 C10 112.2(5) . . ?
C13 C12 C17 118.8(5) . . ?
C13 C12 C8 118.3(5) . . ?
C17 C12 C8 122.8(4) . . ?
C12 C13 C14 121.3(5) . . ?
C15 C14 C13 119.9(5) . . ?
C14 C15 C16 118.7(5) . . ?
C17 C16 C15 121.0(5) . . ?
C16 C17 C12 120.1(5) . . ?
N4 C18 C19 120.6(7) . . ?
N4 C18 C24 114.3(6) . . ?
C19 C18 C24 125.1(8) . . ?
C18 C19 C20 128.5(10) . . ?
C21 C20 C19 132.3(14) . . ?
C20 C21 C22 125.3(12) . . ?
C21 C22 C23 131.2(10) . . ?
C22 C23 C24 132.7(7) . . ?
N3 C24 C23 122.1(6) . . ?
N3 C24 C18 113.9(5) . . ?
C23 C24 C18 124.0(6) . . ?
N3 C25 C29 112.1(5) . . ?
N3 C25 C25 110.1(3) . 2_455 ?
C29 C25 C25 113.6(5) . 2_455 ?
C27A C26A C28A 126.3(13) . . ?
C27A C26A N4 119.1(12) . . ?
C28A C26A N4 114.6(9) . . ?
C27A C26A Yb2 93.7(10) . . ?
C28A C26A Yb2 124.1(8) . . ?
N4 C26A Yb2 47.2(4) . . ?
C27B C26B N4 131.6(12) . . ?
C27B C26B C28B 118.1(12) . . ?
N4 C26B C28B 108.7(10) . . ?
C30 C29 C34 117.0(5) . . ?
C30 C29 C25 123.2(5) . . ?
C34 C29 C25 119.7(5) . . ?
C29 C30 C31 121.5(6) . . ?
C32 C31 C30 119.4(6) . . ?
C33 C32 C31 119.5(6) . . ?
C34 C33 C32 120.1(6) . . ?
C33 C34 C29 122.4(6) . . ?
O1 C35 C36 106.0(9) . . ?
C37 C36 C35 107.3(12) . . ?
C36 C37 C38 105.3(11) . . ?
O1 C38 C37 107.0(9) . . ?
O2 C39 C40 105.6(10) . . ?
C41 C40 C39 97.0(9) . . ?
C40 C41 C42 106.8(10) . . ?
O2 C42 C41 105.7(10) . . ?
C44 C43 O3 108.0(11) . . ?
C43 C44 C45 112.2(14) . . ?
C44 C45 C46 101.3(10) . . ?
O3 C46 C45 106.1(7) . . ?
C48 C47 C50 97.2(16) . . ?
C49 C48 C47 107.0(15) . . ?
C48 C49 O4 102.0(15) . . ?
O4 C50 C47 99.2(17) . . ?
C38 O1 C35 107.8(7) . . ?
C38 O1 Li1 122.5(6) . . ?
C35 O1 Li1 129.5(7) . . ?
C39 O2 C42 102.1(8) . . ?
C39 O2 Li1 134.2(8) . . ?
C42 O2 Li1 121.7(7) . . ?
C46 O3 C43 110.4(7) . . ?
C46 O3 Li1 123.7(6) . . ?
C43 O3 Li1 124.7(7) . . ?
C50 O4 C49 98.6(14) . . ?
C50 O4 Li1 123.7(12) . . ?
C49 O4 Li1 136.6(10) . . ?

loop_
_geom_bond_atom_site_label_1
_geom_bond_atom_site_label_2
_geom_bond_distance
_geom_bond_site_symmetry_2
_geom_bond_publ_flag
Li1 O2 1.885(12) . ?
Li1 O3 1.898(15) . ?
Li1 O1 1.899(15) . ?
Li1 O4 1.924(15) . ?
Yb1 N2 2.291(3) 2 ?
Yb1 N2 2.291(3) . ?
Yb1 N1 2.422(4) 2 ?
Yb1 N1 2.422(4) . ?
Yb1 Cl1 2.5796(14) 2 ?
Yb1 Cl1 2.5796(14) . ?
Yb1 C7 3.207(5) 2 ?
Yb1 C7 3.207(5) . ?
Yb2 N3 2.290(4) 2_455 ?
Yb2 N3 2.290(4) . ?
Yb2 N4 2.367(6) 2_455 ?
Yb2 N4 2.367(6) . ?
Yb2 Cl2 2.5675(18) . ?
Yb2 Cl2 2.5675(18) 2_455 ?
Yb2 C26A 3.139(12) 2_455 ?
Yb2 C26A 3.139(12) . ?
N1 C1 1.324(7) . ?
N1 C9 1.479(7) . ?
N2 C7 1.333(6) . ?
N2 C8 1.470(6) . ?
N3 C24 1.354(7) . ?
N3 C25 1.468(6) . ?
N4 C18 1.324(10) . ?
N4 C26B 1.435(13) . ?
N4 C26A 1.584(13) . ?
C1 C2 1.439(8) . ?
C1 C7 1.481(7) . ?
C2 C3 1.364(8) . ?
C3 C4 1.378(8) . ?
C4 C5 1.365(9) . ?
C5 C6 1.406(8) . ?
C6 C7 1.413(7) . ?
C8 C12 1.538(6) . ?
C8 C8 1.541(10) 2 ?
C9 C11 1.512(8) . ?
C9 C10 1.541(9) . ?
C12 C13 1.363(7) . ?
C12 C17 1.386(7) . ?
C13 C14 1.392(8) . ?
C14 C15 1.363(8) . ?
C15 C16 1.395(8) . ?
C16 C17 1.366(8) . ?
C18 C19 1.409(12) . ?
C18 C24 1.496(9) . ?
C19 C20 1.464(16) . ?
C20 C21 1.330(16) . ?
C21 C22 1.341(13) . ?
C22 C23 1.385(11) . ?
C23 C24 1.402(9) . ?
C25 C29 1.525(8) . ?
C25 C25 1.528(11) 2_455 ?
C26A C27A 1.088(16) . ?
C26A C28A 1.506(16) . ?
C26B C27B 1.278(18) . ?
C26B C28B 1.506(19) . ?
C29 C30 1.373(8) . ?
C29 C34 1.400(8) . ?
C30 C31 1.406(8) . ?
C31 C32 1.382(9) . ?
C32 C33 1.380(10) . ?
C33 C34 1.358(9) . ?
C35 O1 1.441(11) . ?
C35 C36 1.463(16) . ?
C36 C37 1.452(16) . ?
C37 C38 1.464(14) . ?
C38 O1 1.391(10) . ?
C39 O2 1.371(13) . ?
C39 C40 1.574(16) . ?
C40 C41 1.472(14) . ?
C41 C42 1.535(15) . ?
C42 O2 1.424(13) . ?
C43 C44 1.383(18) . ?
C43 O3 1.428(12) . ?
C44 C45 1.467(17) . ?
C45 C46 1.572(13) . ?
C46 O3 1.419(10) . ?
C47 C48 1.51(2) . ?
C47 C50 1.55(2) . ?
C48 C49 1.36(2) . ?
C49 O4 1.59(2) . ?
C50 O4 1.27(2) . ?
